data_7124396
loop_
_publ_author_name
'Elsby, Matthew R.'
'Baker, R. Tom'

_publ_section_title
;
 Cu(i)-SNS complexes for outer-sphere hydroboration and hydrosilylation of
 carbonyls.
;
_journal_name_full 'Chemical communications (Cambridge, England)'
_journal_paper_doi 10.1039/c9cc07266g
_journal_year 2019
_chemical_formula_moiety 'C41 H48 Cu N3 S2'
_chemical_formula_sum 'C41 H48 Cu N3 S2'
_chemical_formula_weight 710.48
_chemical_name_systematic C41H48CuN3S2
_space_group_crystal_system monoclinic
_space_group_IT_number 14
_space_group_name_Hall '-P 2yn'
_space_group_name_H-M_alt 'P 1 21/n 1'
_symmetry_space_group_name_Hall '-P 2yn'
_symmetry_space_group_name_H-M 'P 1 21/n 1'
_atom_sites_solution_hydrogens geom
_atom_sites_solution_primary dual
_audit_creation_date 2019-09-09
_audit_creation_method
;
Olex2 1.2
(compiled 2018.05.29 svn.r3508 for OlexSys, GUI svn.r5506)
;
_audit_update_record
;
2019-09-09 deposited with the CCDC.    2019-10-18 downloaded from the CCDC.
;
_cell_angle_alpha 90
_cell_angle_beta 95.175(13)
_cell_angle_gamma 90
_cell_formula_units_Z 4
_cell_length_a 12.955(3)
_cell_length_b 15.654(3)
_cell_length_c 19.260(4)
_cell_measurement_reflns_used 7969
_cell_measurement_temperature 298(2)
_cell_measurement_theta_max 22.88
_cell_measurement_theta_min 2.49
_cell_volume 3890.0(14)
_computing_cell_refinement 'SAINT v8.37A (Bruker, 2015)'
_computing_data_reduction 'SAINT v8.37A (Bruker, 2015)'
_computing_molecular_graphics 'Olex2 (Dolomanov et al., 2009)'
_computing_publication_material 'Olex2 (Dolomanov et al., 2009)'
_computing_structure_refinement 'ShelXL (Sheldrick, 2015)'
_computing_structure_solution 'ShelXT (Sheldrick, 2015)'
_diffrn_ambient_temperature 298.15
_diffrn_measured_fraction_theta_full 1.000
_diffrn_measured_fraction_theta_max 0.986
_diffrn_measurement_device_type 'Bruker APEX-II CCD'
_diffrn_measurement_method '\f and \w scans'
_diffrn_radiation_type MoK\a
_diffrn_radiation_wavelength 0.71073
_diffrn_reflns_av_R_equivalents 0.0405
_diffrn_reflns_av_unetI/netI 0.0333
_diffrn_reflns_Laue_measured_fraction_full 1.000
_diffrn_reflns_Laue_measured_fraction_max 0.986
_diffrn_reflns_limit_h_max 16
_diffrn_reflns_limit_h_min -13
_diffrn_reflns_limit_k_max 19
_diffrn_reflns_limit_k_min -19
_diffrn_reflns_limit_l_max 24
_diffrn_reflns_limit_l_min -24
_diffrn_reflns_number 36950
_diffrn_reflns_point_group_measured_fraction_full 1.000
_diffrn_reflns_point_group_measured_fraction_max 0.986
_diffrn_reflns_theta_full 25.242
_diffrn_reflns_theta_max 26.649
_diffrn_reflns_theta_min 1.679
_exptl_absorpt_coefficient_mu 0.700
_exptl_absorpt_correction_T_max 0.7454
_exptl_absorpt_correction_T_min 0.6752
_exptl_absorpt_correction_type multi-scan
_exptl_absorpt_process_details
'SADABS-2016/2 (Bruker,2016/2) was used for absorption correction. wR2(int) was 0.0520 before and 0.0436 after correction. The Ratio of minimum to maximum transmission is 0.9058. The \l/2 correction factor is Not present.'
_exptl_crystal_colour 'clear reddish orange'
_exptl_crystal_colour_lustre clear
_exptl_crystal_colour_modifier reddish
_exptl_crystal_colour_primary orange
_exptl_crystal_density_diffrn 1.213
_exptl_crystal_description block
_exptl_crystal_F_000 1504
_exptl_crystal_size_max 0.382
_exptl_crystal_size_mid 0.18
_exptl_crystal_size_min 0.179
_refine_diff_density_max 0.522
_refine_diff_density_min -0.264
_refine_diff_density_rms 0.042
_refine_ls_extinction_method none
_refine_ls_goodness_of_fit_ref 1.011
_refine_ls_hydrogen_treatment constr
_refine_ls_matrix_type full
_refine_ls_number_parameters 433
_refine_ls_number_reflns 8089
_refine_ls_number_restraints 0
_refine_ls_restrained_S_all 1.011
_refine_ls_R_factor_all 0.0757
_refine_ls_R_factor_gt 0.0429
_refine_ls_shift/su_max 0.001
_refine_ls_shift/su_mean 0.000
_refine_ls_structure_factor_coef Fsqd
_refine_ls_weighting_details 'w=1/[\s^2^(Fo^2^)+(0.0539P)^2^+1.0339P] where P=(Fo^2^+2Fc^2^)/3'
_refine_ls_weighting_scheme calc
_refine_ls_wR_factor_gt 0.1005
_refine_ls_wR_factor_ref 0.1161
_reflns_Friedel_coverage 0.000
_reflns_number_gt 5413
_reflns_number_total 8089
_reflns_threshold_expression 'I > 2\s(I)'
_cod_data_source_file c9cc07266g2.cif
_cod_data_source_block me_k0458_0m
_cod_original_cell_volume 3889.8(15)
_cod_database_code 7124396
_shelx_shelxl_version_number 2018/3
_shelx_space_group_comment
;
The symmetry employed for this shelxl refinement is uniquely defined
by the following loop, which should always be used as a source of
symmetry information in preference to the above space-group names.
They are only intended as comments.
;
_shelx_estimated_absorpt_t_max 0.885
_shelx_estimated_absorpt_t_min 0.776
_olex2_refinement_description
;
1. Fixed Uiso
 At 1.2 times of:
  All C(H) groups
 At 1.5 times of:
  All C(H,H,H) groups
2.a Ternary CH refined with riding coordinates:
 C39(H39), C24(H24), C36(H36), C27(H27)
2.b Aromatic/amide H refined with riding coordinates:
 C17(H17), C16(H16), C7(H7), C5(H5), C12(H12), C20(H20), C2(H2), C9(H9),
 C34(H34), C32(H32), C10(H10), C11(H11), C22(H22), C4(H4), C33(H33), C3(H3),
 C21(H21)
2.c Idealised Me refined as rotating group:
 C40(H40A,H40B,H40C), C28(H28A,H28B,H28C), C38(H38A,H38B,H38C), C25(H25A,H25B,
 H25C), C41(H41A,H41B,H41C), C29(H29A,H29B,H29C), C37(H37A,H37B,H37C), C26(H26A,
 H26B,H26C), C14(H14A,H14B,H14C)
;
_olex2_submission_special_instructions 'No special instructions were received'

loop_
_space_group_symop_operation_xyz
'x, y, z'
'-x+1/2, y+1/2, -z+1/2'
'-x, -y, -z'
'x-1/2, -y-1/2, z-1/2'

loop_
_atom_site_label
_atom_site_type_symbol
_atom_site_fract_x
_atom_site_fract_y
_atom_site_fract_z
_atom_site_U_iso_or_equiv
_atom_site_adp_type
_atom_site_occupancy
_atom_site_site_symmetry_order
_atom_site_calc_flag
_atom_site_refinement_flags_posn
Cu1 Cu 0.36946(2) 0.39902(2) 0.67750(2) 0.05482(11) Uani 1 1 d .
S1 S 0.32204(6) 0.27831(4) 0.62794(4) 0.06629(19) Uani 1 1 d .
S2 S 0.75073(7) 0.38260(7) 0.84831(6) 0.1054(3) Uani 1 1 d .
N2 N 0.25813(14) 0.52896(13) 0.75136(9) 0.0498(5) Uani 1 1 d .
N3 N 0.34257(14) 0.58481(12) 0.67299(10) 0.0490(5) Uani 1 1 d .
N1 N 0.51720(16) 0.34123(14) 0.70154(12) 0.0663(6) Uani 1 1 d .
C18 C 0.21387(19) 0.46868(16) 0.79723(12) 0.0555(6) Uani 1 1 d .
C30 C 0.40521(19) 0.59717(15) 0.61534(13) 0.0545(6) Uani 1 1 d .
C15 C 0.32262(16) 0.50846(15) 0.70149(11) 0.0467(5) Uani 1 1 d .
C17 C 0.2398(2) 0.61516(16) 0.75328(13) 0.0587(6) Uani 1 1 d .
H17 H 0.198777 0.643593 0.783060 0.070 Uiso 1 1 calc R
C16 C 0.29210(19) 0.65010(16) 0.70442(14) 0.0590(6) Uani 1 1 d .
H16 H 0.294369 0.707855 0.693353 0.071 Uiso 1 1 calc R
C19 C 0.1179(2) 0.43318(18) 0.77708(14) 0.0636(7) Uani 1 1 d .
C1 C 0.4422(2) 0.22776(17) 0.63055(13) 0.0673(7) Uani 1 1 d .
C35 C 0.5132(2) 0.59839(16) 0.62832(16) 0.0670(7) Uani 1 1 d .
C6 C 0.5280(2) 0.26099(17) 0.66899(14) 0.0662(7) Uani 1 1 d .
C39 C 0.5662(2) 0.58687(19) 0.70029(18) 0.0774(8) Uani 1 1 d .
H39 H 0.523266 0.548401 0.725722 0.093 Uiso 1 1 calc R
C31 C 0.3546(2) 0.60904(17) 0.54986(14) 0.0660(7) Uani 1 1 d .
C23 C 0.2681(2) 0.4517(2) 0.86088(14) 0.0715(8) Uani 1 1 d .
C24 C 0.0588(2) 0.4526(2) 0.70855(15) 0.0757(8) Uani 1 1 d .
H24 H 0.095695 0.498554 0.686609 0.091 Uiso 1 1 calc R
C7 C 0.5507(2) 0.35285(18) 0.76510(15) 0.0677(7) Uani 1 1 d .
H7 H 0.558031 0.409585 0.779018 0.081 Uiso 1 1 calc R
C8 C 0.5794(2) 0.28911(17) 0.81949(14) 0.0622(6) Uani 1 1 d .
C13 C 0.6645(2) 0.30143(18) 0.86714(14) 0.0672(7) Uani 1 1 d .
C36 C 0.2381(2) 0.60637(19) 0.53691(15) 0.0746(8) Uani 1 1 d .
H36 H 0.210170 0.614131 0.582112 0.090 Uiso 1 1 calc R
C27 C 0.3717(2) 0.4920(2) 0.88120(16) 0.0922(10) Uani 1 1 d .
H27 H 0.402985 0.505860 0.838130 0.111 Uiso 1 1 calc R
C5 C 0.6251(3) 0.2222(2) 0.67010(18) 0.0951(11) Uani 1 1 d .
H5 H 0.681978 0.245672 0.696208 0.114 Uiso 1 1 calc R
C12 C 0.6778(2) 0.2499(2) 0.92516(17) 0.0821(9) Uani 1 1 d .
H12 H 0.733853 0.258752 0.958021 0.099 Uiso 1 1 calc R
C20 C 0.0761(3) 0.3776(2) 0.82367(18) 0.0861(9) Uani 1 1 d .
H20 H 0.012453 0.351727 0.811413 0.103 Uiso 1 1 calc R
C2 C 0.4557(4) 0.1523(2) 0.59497(17) 0.1063(12) Uani 1 1 d .
H2 H 0.398870 0.126505 0.570488 0.128 Uiso 1 1 calc R
C9 C 0.5125(2) 0.2228(2) 0.82934(18) 0.0811(8) Uani 1 1 d .
H9 H 0.456508 0.212826 0.796643 0.097 Uiso 1 1 calc R
C34 C 0.5696(3) 0.6124(2) 0.5710(2) 0.0929(11) Uani 1 1 d .
H34 H 0.641616 0.613997 0.577446 0.112 Uiso 1 1 calc R
C32 C 0.4163(3) 0.6224(2) 0.49577(18) 0.0925(10) Uani 1 1 d .
H32 H 0.384681 0.630873 0.450997 0.111 Uiso 1 1 calc R
C10 C 0.5276(3) 0.1718(2) 0.8866(2) 0.0999(11) Uani 1 1 d .
H10 H 0.482149 0.127040 0.892833 0.120 Uiso 1 1 calc R
C11 C 0.6091(3) 0.1861(2) 0.9346(2) 0.0980(11) Uani 1 1 d .
H11 H 0.617967 0.152058 0.974276 0.118 Uiso 1 1 calc R
C22 C 0.2209(3) 0.3968(2) 0.90523(17) 0.0937(11) Uani 1 1 d .
H22 H 0.254748 0.384670 0.948774 0.112 Uiso 1 1 calc R
C40 C 0.6738(2) 0.5468(3) 0.7008(2) 0.1103(13) Uani 1 1 d .
H40A H 0.668713 0.493205 0.676544 0.166 Uiso 1 1 calc GR
H40B H 0.701685 0.537585 0.748087 0.166 Uiso 1 1 calc GR
H40C H 0.718551 0.584524 0.678104 0.166 Uiso 1 1 calc GR
C28 C 0.4460(3) 0.4320(3) 0.92377(19) 0.1197(15) Uani 1 1 d .
H28A H 0.425447 0.427375 0.970285 0.180 Uiso 1 1 calc GR
H28B H 0.515103 0.454454 0.925388 0.180 Uiso 1 1 calc GR
H28C H 0.443944 0.376614 0.902346 0.180 Uiso 1 1 calc GR
C4 C 0.6356(4) 0.1492(3) 0.6324(2) 0.1267(17) Uani 1 1 d .
H4 H 0.700089 0.123064 0.632122 0.152 Uiso 1 1 calc R
C33 C 0.5214(3) 0.6237(3) 0.5059(2) 0.1081(13) Uani 1 1 d .
H33 H 0.560496 0.632284 0.468350 0.130 Uiso 1 1 calc R
C38 C 0.2020(3) 0.5206(3) 0.5096(3) 0.1242(14) Uani 1 1 d .
H38A H 0.231620 0.509131 0.466610 0.186 Uiso 1 1 calc GR
H38B H 0.127778 0.520524 0.501549 0.186 Uiso 1 1 calc GR
H38C H 0.223514 0.477284 0.543096 0.186 Uiso 1 1 calc GR
C3 C 0.5515(5) 0.1150(3) 0.5953(2) 0.141(2) Uani 1 1 d .
H3 H 0.559055 0.065420 0.569582 0.169 Uiso 1 1 calc R
C21 C 0.1280(3) 0.3606(3) 0.8873(2) 0.1037(12) Uani 1 1 d .
H21 H 0.098897 0.324034 0.918207 0.124 Uiso 1 1 calc R
C25 C -0.0506(3) 0.4842(3) 0.7165(2) 0.1147(13) Uani 1 1 d .
H25A H -0.090077 0.439333 0.735408 0.172 Uiso 1 1 calc GR
H25B H -0.082980 0.500836 0.671778 0.172 Uiso 1 1 calc GR
H25C H -0.047642 0.532451 0.747437 0.172 Uiso 1 1 calc GR
C41 C 0.5746(3) 0.6707(3) 0.7394(3) 0.1333(16) Uani 1 1 d .
H41A H 0.618304 0.709135 0.716512 0.200 Uiso 1 1 calc GR
H41B H 0.603954 0.660852 0.786300 0.200 Uiso 1 1 calc GR
H41C H 0.506911 0.695450 0.740306 0.200 Uiso 1 1 calc GR
C29 C 0.3616(3) 0.5751(3) 0.9212(2) 0.1323(17) Uani 1 1 d .
H29A H 0.314617 0.612695 0.894679 0.199 Uiso 1 1 calc GR
H29B H 0.428314 0.601837 0.928899 0.199 Uiso 1 1 calc GR
H29C H 0.335449 0.563089 0.965259 0.199 Uiso 1 1 calc GR
C37 C 0.1939(3) 0.6763(3) 0.4899(2) 0.1234(14) Uani 1 1 d .
H37A H 0.216453 0.730723 0.508655 0.185 Uiso 1 1 calc GR
H37B H 0.119590 0.673630 0.486599 0.185 Uiso 1 1 calc GR
H37C H 0.217402 0.669399 0.444365 0.185 Uiso 1 1 calc GR
C26 C 0.0570(3) 0.3758(3) 0.6604(2) 0.1262(15) Uani 1 1 d .
H26A H 0.126290 0.354808 0.658333 0.189 Uiso 1 1 calc GR
H26B H 0.028832 0.392277 0.614532 0.189 Uiso 1 1 calc GR
H26C H 0.014737 0.331739 0.677825 0.189 Uiso 1 1 calc GR
C14 C 0.8431(3) 0.3835(3) 0.9206(2) 0.1281(16) Uani 1 1 d .
H14A H 0.899068 0.420852 0.911555 0.192 Uiso 1 1 calc GR
H14B H 0.869293 0.326711 0.929065 0.192 Uiso 1 1 calc GR
H14C H 0.811460 0.403359 0.960819 0.192 Uiso 1 1 calc GR

loop_
_atom_site_aniso_label
_atom_site_aniso_U_11
_atom_site_aniso_U_22
_atom_site_aniso_U_33
_atom_site_aniso_U_23
_atom_site_aniso_U_13
_atom_site_aniso_U_12
Cu1 0.0625(2) 0.04934(17) 0.05386(18) 0.00311(13) 0.01209(13) 0.00498(13)
S1 0.0757(5) 0.0577(4) 0.0639(4) 0.0031(3) -0.0022(3) -0.0123(3)
S2 0.0767(6) 0.1237(8) 0.1104(7) 0.0313(6) -0.0217(5) -0.0309(5)
N2 0.0442(10) 0.0603(12) 0.0441(10) -0.0026(9) -0.0005(8) 0.0084(9)
N3 0.0458(11) 0.0480(11) 0.0531(11) -0.0030(9) 0.0034(9) 0.0025(8)
N1 0.0594(13) 0.0591(13) 0.0778(15) -0.0009(11) -0.0081(11) 0.0061(10)
C18 0.0559(15) 0.0677(16) 0.0435(13) 0.0028(11) 0.0076(11) 0.0155(12)
C30 0.0540(14) 0.0464(13) 0.0643(15) 0.0040(11) 0.0130(12) -0.0013(11)
C15 0.0383(12) 0.0569(14) 0.0439(12) -0.0007(10) -0.0021(10) 0.0032(10)
C17 0.0548(15) 0.0635(16) 0.0572(15) -0.0105(12) 0.0017(12) 0.0166(12)
C16 0.0576(15) 0.0502(14) 0.0679(16) -0.0070(12) -0.0009(13) 0.0072(11)
C19 0.0581(16) 0.0748(17) 0.0598(16) 0.0076(13) 0.0157(13) 0.0057(13)
C1 0.100(2) 0.0548(15) 0.0468(14) 0.0068(12) 0.0055(14) 0.0085(14)
C35 0.0512(15) 0.0540(15) 0.097(2) 0.0142(14) 0.0133(14) 0.0021(12)
C6 0.0791(19) 0.0609(16) 0.0589(15) 0.0065(13) 0.0074(14) 0.0186(14)
C39 0.0496(16) 0.076(2) 0.105(2) 0.0151(17) -0.0012(15) -0.0006(13)
C31 0.0724(18) 0.0619(16) 0.0644(17) 0.0074(13) 0.0108(14) 0.0015(13)
C23 0.0726(19) 0.091(2) 0.0511(15) 0.0038(14) 0.0057(13) 0.0224(15)
C24 0.0518(16) 0.102(2) 0.0728(18) 0.0113(17) 0.0025(13) -0.0157(15)
C7 0.0559(16) 0.0568(16) 0.087(2) -0.0021(14) -0.0113(14) -0.0008(12)
C8 0.0554(15) 0.0582(15) 0.0727(17) -0.0023(13) 0.0040(13) 0.0043(12)
C13 0.0574(16) 0.0706(17) 0.0729(17) 0.0055(14) 0.0024(13) 0.0069(13)
C36 0.0751(19) 0.089(2) 0.0574(16) -0.0017(15) -0.0050(14) 0.0021(16)
C27 0.081(2) 0.133(3) 0.0588(17) -0.0025(18) -0.0163(15) 0.026(2)
C5 0.098(2) 0.098(3) 0.090(2) 0.0114(19) 0.0090(18) 0.044(2)
C12 0.075(2) 0.089(2) 0.081(2) 0.0112(17) -0.0009(16) 0.0175(17)
C20 0.081(2) 0.090(2) 0.090(2) 0.0159(18) 0.0271(18) -0.0039(17)
C2 0.167(4) 0.075(2) 0.072(2) -0.0131(17) -0.010(2) 0.028(2)
C9 0.084(2) 0.073(2) 0.087(2) -0.0073(17) 0.0114(17) -0.0118(16)
C34 0.0634(19) 0.091(2) 0.129(3) 0.035(2) 0.033(2) 0.0001(16)
C32 0.102(3) 0.105(3) 0.073(2) 0.0266(18) 0.0197(19) 0.007(2)
C10 0.123(3) 0.077(2) 0.104(3) 0.000(2) 0.033(2) -0.024(2)
C11 0.128(3) 0.082(2) 0.086(2) 0.0208(19) 0.024(2) 0.015(2)
C22 0.106(3) 0.117(3) 0.0595(18) 0.0287(18) 0.0106(18) 0.030(2)
C40 0.061(2) 0.113(3) 0.155(4) 0.036(3) 0.002(2) 0.0154(19)
C28 0.108(3) 0.157(4) 0.087(2) -0.019(2) -0.027(2) 0.057(3)
C4 0.159(4) 0.127(4) 0.095(3) 0.002(3) 0.019(3) 0.088(3)
C33 0.104(3) 0.121(3) 0.106(3) 0.045(2) 0.052(2) 0.010(2)
C38 0.105(3) 0.099(3) 0.165(4) -0.013(3) -0.010(3) -0.019(2)
C3 0.228(6) 0.108(3) 0.084(3) -0.019(2) 0.004(3) 0.086(4)
C21 0.117(3) 0.111(3) 0.088(3) 0.039(2) 0.037(2) 0.019(2)
C25 0.076(2) 0.147(4) 0.120(3) 0.026(3) 0.008(2) 0.026(2)
C41 0.107(3) 0.122(4) 0.160(4) -0.031(3) -0.045(3) 0.017(2)
C29 0.125(3) 0.116(3) 0.143(4) -0.019(3) -0.060(3) 0.036(3)
C37 0.108(3) 0.105(3) 0.149(4) 0.024(3) -0.032(3) 0.010(2)
C26 0.100(3) 0.174(4) 0.099(3) -0.029(3) -0.018(2) 0.015(3)
C14 0.091(3) 0.175(4) 0.112(3) -0.013(3) -0.022(2) -0.028(3)

loop_
_atom_type_symbol
_atom_type_description
_atom_type_scat_dispersion_real
_atom_type_scat_dispersion_imag
_atom_type_scat_source
C C 0.0033 0.0016 'International Tables Vol C Tables 4.2.6.8 and 6.1.1.4'
H H 0.0000 0.0000 'International Tables Vol C Tables 4.2.6.8 and 6.1.1.4'
Cu Cu 0.3201 1.2651 'International Tables Vol C Tables 4.2.6.8 and 6.1.1.4'
N N 0.0061 0.0033 'International Tables Vol C Tables 4.2.6.8 and 6.1.1.4'
S S 0.1246 0.1234 'International Tables Vol C Tables 4.2.6.8 and 6.1.1.4'

loop_
_geom_angle_atom_site_label_1
_geom_angle_atom_site_label_2
_geom_angle_atom_site_label_3
_geom_angle
N1 Cu1 S1 86.51(6)
C15 Cu1 S1 144.02(7)
C15 Cu1 N1 129.38(9)
C1 S1 Cu1 99.51(10)
C13 S2 C14 104.09(18)
C15 N2 C18 125.26(19)
C15 N2 C17 111.6(2)
C17 N2 C18 123.1(2)
C15 N3 C30 124.88(19)
C15 N3 C16 111.2(2)
C16 N3 C30 123.9(2)
C6 N1 Cu1 113.79(17)
C7 N1 Cu1 111.69(18)
C7 N1 C6 120.9(2)
C19 C18 N2 119.1(2)
C23 C18 N2 118.0(2)
C23 C18 C19 122.9(3)
C35 C30 N3 119.1(2)
C31 C30 N3 117.8(2)
C31 C30 C35 123.1(2)
N2 C15 Cu1 127.95(17)
N3 C15 Cu1 128.77(16)
N3 C15 N2 103.27(19)
C16 C17 N2 106.6(2)
C17 C16 N3 107.3(2)
C18 C19 C24 122.7(2)
C18 C19 C20 117.5(3)
C20 C19 C24 119.8(3)
C6 C1 S1 121.2(2)
C6 C1 C2 117.1(3)
C2 C1 S1 121.7(3)
C30 C35 C39 122.0(2)
C34 C35 C30 116.6(3)
C34 C35 C39 121.4(3)
C1 C6 N1 117.7(2)
C1 C6 C5 121.7(3)
C5 C6 N1 120.3(3)
C35 C39 C40 113.3(3)
C35 C39 C41 111.2(3)
C41 C39 C40 109.1(3)
C30 C31 C36 122.2(2)
C30 C31 C32 116.7(3)
C32 C31 C36 121.1(3)
C18 C23 C27 121.3(3)
C18 C23 C22 116.6(3)
C22 C23 C27 122.1(3)
C19 C24 C25 112.6(3)
C19 C24 C26 110.9(3)
C26 C24 C25 110.9(3)
N1 C7 C8 129.0(3)
C13 C8 C7 120.9(2)
C9 C8 C7 119.2(3)
C9 C8 C13 119.2(3)
C8 C13 S2 116.7(2)
C12 C13 S2 123.9(2)
C12 C13 C8 119.4(3)
C38 C36 C31 111.0(3)
C37 C36 C31 113.6(3)
C37 C36 C38 110.5(3)
C23 C27 C28 112.7(3)
C23 C27 C29 112.1(3)
C29 C27 C28 109.4(3)
C4 C5 C6 119.3(4)
C11 C12 C13 120.2(3)
C21 C20 C19 120.6(3)
C3 C2 C1 121.1(4)
C10 C9 C8 120.5(3)
C33 C34 C35 121.3(3)
C33 C32 C31 122.2(3)
C11 C10 C9 120.1(3)
C10 C11 C12 120.5(3)
C21 C22 C23 122.3(3)
C3 C4 C5 119.7(4)
C32 C33 C34 120.1(3)
C4 C3 C2 121.2(4)
C22 C21 C20 120.2(3)

loop_
_geom_bond_atom_site_label_1
_geom_bond_atom_site_label_2
_geom_bond_distance
Cu1 S1 2.1802(8)
Cu1 N1 2.130(2)
Cu1 C15 1.889(2)
S1 C1 1.743(3)
S2 C13 1.751(3)
S2 C14 1.752(4)
N2 C18 1.446(3)
N2 C15 1.367(3)
N2 C17 1.371(3)
N3 C30 1.446(3)
N3 C15 1.350(3)
N3 C16 1.382(3)
N1 C6 1.416(3)
N1 C7 1.275(3)
C18 C19 1.385(4)
C18 C23 1.383(3)
C30 C35 1.399(4)
C30 C31 1.381(4)
C17 C16 1.326(4)
C19 C24 1.496(4)
C19 C20 1.394(4)
C1 C6 1.380(4)
C1 C2 1.384(4)
C35 C39 1.501(4)
C35 C34 1.394(4)
C6 C5 1.395(4)
C39 C40 1.528(4)
C39 C41 1.513(5)
C31 C36 1.508(4)
C31 C32 1.385(4)
C23 C27 1.503(5)
C23 C22 1.391(4)
C24 C25 1.522(4)
C24 C26 1.517(5)
C7 C8 1.470(4)
C8 C13 1.383(4)
C8 C9 1.375(4)
C13 C12 1.376(4)
C36 C38 1.501(4)
C36 C37 1.501(4)
C27 C28 1.529(4)
C27 C29 1.523(5)
C5 C4 1.368(5)
C12 C11 1.361(5)
C20 C21 1.369(5)
C2 C3 1.372(6)
C9 C10 1.362(5)
C34 C33 1.361(5)
C32 C33 1.358(5)
C10 C11 1.357(5)
C22 C21 1.348(5)
C4 C3 1.358(7)
